data_4032794
loop_
_publ_author_name
'Huang, Adrian'
'Wo, Kellie'
'Lee, So Yeun Christine'
'Kneitschel, Nika'
'Chang, Jennifer'
'Zhu, Kathleen'
'Mello, Tatsiana'
'Bancroft, Laura'
'Norman, Natalie J.'
'Zheng, Shao-Liang'

_publ_section_title
;
 Regioselective Synthesis, NMR, and Crystallographic Analysis of
 N1-Substituted Pyrazoles.
;
_journal_issue 17
_journal_name_full 'The Journal of organic chemistry'
_journal_page_first 8864
_journal_page_last 8872
_journal_paper_doi 10.1021/acs.joc.7b01006
_journal_volume 82
_journal_year 2017
_chemical_formula_sum 'C10 H6 N4 O2'
_chemical_formula_weight 214.19
_space_group_crystal_system monoclinic
_space_group_IT_number 14
_space_group_name_Hall '-P 2ybc'
_space_group_name_H-M_alt 'P 1 21/c 1'
_symmetry_space_group_name_Hall '-P 2ybc'
_symmetry_space_group_name_H-M 'P 1 21/c 1'
_atom_sites_solution_hydrogens geom
_audit_creation_method SHELXL-2014/6
_cell_angle_alpha 90
_cell_angle_beta 102.0398(11)
_cell_angle_gamma 90
_cell_formula_units_Z 8
_cell_length_a 11.9915(3)
_cell_length_b 14.3694(4)
_cell_length_c 11.2447(3)
_cell_measurement_reflns_used 9906
_cell_measurement_temperature 100(2)
_cell_measurement_theta_max 66.5
_cell_measurement_theta_min 3.77
_cell_volume 1894.96(9)
_computing_cell_refinement 'SAINT 8.34C (Bruker-AXS, 2014)'
_computing_data_collection 'APEX2 v2014.3.0 (Bruker-AXS, 2014)'
_computing_data_reduction 'SAINT 8.34C (Bruker-AXS, 2014)'
_computing_molecular_graphics 'Bruker SHELXTL (Sheldrick, 2015)'
_computing_publication_material 'Bruker SHELXTL (Sheldrick, 2015)'
_computing_structure_refinement 'SHELXL-2014 (Sheldrick, 2015)'
_computing_structure_solution 'SHELXT-2014 (Sheldrick, 2015)'
_diffrn_ambient_temperature 100(2)
_diffrn_measured_fraction_theta_full 0.998
_diffrn_measured_fraction_theta_max 0.997
_diffrn_measurement_device_type
;
Bruker D8 goniometer with CCD area detector  
;
_diffrn_measurement_method 'omega and phi scans'
_diffrn_radiation_monochromator graphite
_diffrn_radiation_source 'I\mS microfocus tube'
_diffrn_radiation_type CuK\a
_diffrn_radiation_wavelength 1.54178
_diffrn_reflns_av_R_equivalents 0.0422
_diffrn_reflns_av_unetI/netI 0.0257
_diffrn_reflns_Laue_measured_fraction_full 0.998
_diffrn_reflns_Laue_measured_fraction_max 0.997
_diffrn_reflns_limit_h_max 14
_diffrn_reflns_limit_h_min -13
_diffrn_reflns_limit_k_max 17
_diffrn_reflns_limit_k_min -17
_diffrn_reflns_limit_l_max 9
_diffrn_reflns_limit_l_min -13
_diffrn_reflns_number 18084
_diffrn_reflns_point_group_measured_fraction_full 0.998
_diffrn_reflns_point_group_measured_fraction_max 0.997
_diffrn_reflns_theta_full 66.500
_diffrn_reflns_theta_max 66.659
_diffrn_reflns_theta_min 3.769
_exptl_absorpt_coefficient_mu 0.930
_exptl_absorpt_correction_T_max 0.8642
_exptl_absorpt_correction_T_min 0.8270
_exptl_absorpt_correction_type multi-scan
_exptl_absorpt_process_details sadabs
_exptl_crystal_colour colorless
_exptl_crystal_density_diffrn 1.502
_exptl_crystal_description block
_exptl_crystal_F_000 880
_exptl_crystal_size_max 0.180
_exptl_crystal_size_mid 0.120
_exptl_crystal_size_min 0.100
_refine_diff_density_max 0.215
_refine_diff_density_min -0.248
_refine_diff_density_rms 0.043
_refine_ls_extinction_coef 0.00170(14)
_refine_ls_extinction_expression Fc^*^=kFc[1+0.001xFc^2^\l^3^/sin(2\q)]^-1/4^
_refine_ls_extinction_method SHELXL
_refine_ls_goodness_of_fit_ref 1.089
_refine_ls_hydrogen_treatment constr
_refine_ls_matrix_type full
_refine_ls_number_parameters 290
_refine_ls_number_reflns 3353
_refine_ls_number_restraints 0
_refine_ls_restrained_S_all 1.089
_refine_ls_R_factor_all 0.0464
_refine_ls_R_factor_gt 0.0354
_refine_ls_shift/su_max 0.000
_refine_ls_shift/su_mean 0.000
_refine_ls_structure_factor_coef Fsqd
_refine_ls_weighting_details 'w=1/[\s^2^(Fo^2^)+(0.0302P)^2^+1.0313P] where P=(Fo^2^+2Fc^2^)/3'
_refine_ls_weighting_scheme calc
_refine_ls_wR_factor_gt 0.0769
_refine_ls_wR_factor_ref 0.0828
_reflns_Friedel_coverage 0.000
_reflns_number_gt 2801
_reflns_number_total 3353
_reflns_threshold_expression 'I > 2\s(I)'
_cod_data_source_file jo7b01006_si_001.cif
_cod_data_source_block Lab36
_cod_database_code 4032794
_shelx_space_group_comment
;
The symmetry employed for this shelxl refinement is uniquely defined
by the following loop, which should always be used as a source of
symmetry information in preference to the above space-group names.
They are only intended as comments.
;
_shelx_estimated_absorpt_t_min 0.850
_shelx_estimated_absorpt_t_max 0.913
_shelxl_version_number 2014/6

loop_
_space_group_symop_operation_xyz
'x, y, z'
'-x, y+1/2, -z+1/2'
'-x, -y, -z'
'x, -y-1/2, z-1/2'

loop_
_atom_site_label
_atom_site_type_symbol
_atom_site_fract_x
_atom_site_fract_y
_atom_site_fract_z
_atom_site_U_iso_or_equiv
_atom_site_adp_type
_atom_site_occupancy
_atom_site_site_symmetry_order
_atom_site_calc_flag
_atom_site_refinement_flags_posn
_atom_site_refinement_flags_adp
C1 C 0.47321(13) 0.37045(12) 1.01703(14) 0.0155(3) Uani 1 1 d . .
C2 C 0.36928(14) 0.32827(12) 0.96761(15) 0.0181(3) Uani 1 1 d . .
H2 H 0.3098 0.3112 1.0074 0.022 Uiso 1 1 calc R U
C3 C 0.37374(13) 0.31733(12) 0.84790(15) 0.0177(3) Uani 1 1 d . .
H3 H 0.3165 0.2905 0.7862 0.021 Uiso 1 1 calc R U
C4 C 0.51530(14) 0.35795(11) 0.72305(14) 0.0151(3) Uani 1 1 d . .
C5 C 0.43922(14) 0.38475(12) 0.61887(15) 0.0188(4) Uani 1 1 d . .
H5 H 0.3632 0.4010 0.6226 0.023 Uiso 1 1 calc R U
C6 C 0.47403(14) 0.38790(12) 0.50832(15) 0.0193(4) Uani 1 1 d . .
H6 H 0.4215 0.4061 0.4367 0.023 Uiso 1 1 calc R U
C7 C 0.58464(14) 0.36467(12) 0.50212(14) 0.0177(3) Uani 1 1 d . .
H7 H 0.6080 0.3673 0.4265 0.021 Uiso 1 1 calc R U
C8 C 0.66144(14) 0.33753(12) 0.60632(15) 0.0167(3) Uani 1 1 d . .
H8 H 0.7372 0.3213 0.6019 0.020 Uiso 1 1 calc R U
C9 C 0.62765(13) 0.33403(11) 0.71788(14) 0.0143(3) Uani 1 1 d . .
C10 C 0.70931(13) 0.30428(11) 0.82398(14) 0.0144(3) Uani 1 1 d . .
N1 N 0.53972(11) 0.38626(10) 0.93849(12) 0.0151(3) Uani 1 1 d . .
N2 N 0.47610(11) 0.35219(10) 0.83391(12) 0.0150(3) Uani 1 1 d . .
N3 N 0.51245(12) 0.39725(10) 1.14322(12) 0.0187(3) Uani 1 1 d . .
N4 N 0.77797(12) 0.28035(10) 0.90523(13) 0.0187(3) Uani 1 1 d . .
O1 O 0.60682(10) 0.43277(10) 1.17520(11) 0.0260(3) Uani 1 1 d . .
O2 O 0.44679(11) 0.38135(10) 1.21139(11) 0.0300(3) Uani 1 1 d . .
C11 C 0.14442(12) 0.48053(11) 0.55801(14) 0.0135(3) Uani 1 1 d . .
C12 C 0.12742(13) 0.57446(12) 0.57936(15) 0.0162(3) Uani 1 1 d . .
H12 H 0.1219 0.6251 0.5241 0.019 Uiso 1 1 calc R U
C13 C 0.12059(13) 0.57607(11) 0.69923(15) 0.0152(3) Uani 1 1 d . .
H13 H 0.1093 0.6295 0.7451 0.018 Uiso 1 1 calc R U
C14 C 0.12668(13) 0.45438(11) 0.85869(14) 0.0138(3) Uani 1 1 d . .
C15 C 0.17935(14) 0.50527(12) 0.95936(14) 0.0166(3) Uani 1 1 d . .
H15 H 0.2199 0.5606 0.9497 0.020 Uiso 1 1 calc R U
C16 C 0.17222(14) 0.47461(12) 1.07472(14) 0.0183(3) Uani 1 1 d . .
H16 H 0.2076 0.5096 1.1441 0.022 Uiso 1 1 calc R U
C17 C 0.11386(14) 0.39334(12) 1.08980(14) 0.0177(3) Uani 1 1 d . .
H17 H 0.1103 0.3726 1.1691 0.021 Uiso 1 1 calc R U
C18 C 0.06081(13) 0.34260(12) 0.98896(14) 0.0158(3) Uani 1 1 d . .
H18 H 0.0208 0.2871 0.9991 0.019 Uiso 1 1 calc R U
C19 C 0.06627(13) 0.37311(11) 0.87228(14) 0.0136(3) Uani 1 1 d . .
C20 C 0.00485(13) 0.32129(11) 0.76964(14) 0.0139(3) Uani 1 1 d . .
N5 N 0.14860(11) 0.42577(10) 0.65380(11) 0.0135(3) Uani 1 1 d . .
N6 N 0.13302(11) 0.48675(9) 0.74053(11) 0.0130(3) Uani 1 1 d . .
N7 N 0.15804(11) 0.43992(10) 0.44399(12) 0.0164(3) Uani 1 1 d . .
N8 N -0.04769(12) 0.27791(10) 0.69183(12) 0.0181(3) Uani 1 1 d . .
O3 O 0.17717(11) 0.35621(8) 0.43968(11) 0.0230(3) Uani 1 1 d . .
O4 O 0.14921(11) 0.49352(9) 0.35726(10) 0.0262(3) Uani 1 1 d . .

loop_
_atom_site_aniso_label
_atom_site_aniso_U_11
_atom_site_aniso_U_22
_atom_site_aniso_U_33
_atom_site_aniso_U_23
_atom_site_aniso_U_13
_atom_site_aniso_U_12
C1 0.0170(8) 0.0176(8) 0.0122(8) 0.0009(6) 0.0039(6) 0.0046(6)
C2 0.0161(8) 0.0203(9) 0.0193(8) 0.0016(7) 0.0071(6) 0.0027(7)
C3 0.0134(8) 0.0216(9) 0.0178(8) -0.0016(7) 0.0022(6) 0.0013(6)
C4 0.0186(8) 0.0138(8) 0.0136(8) -0.0025(6) 0.0051(6) -0.0010(6)
C5 0.0154(8) 0.0237(9) 0.0174(8) -0.0015(7) 0.0033(6) 0.0040(7)
C6 0.0216(8) 0.0213(9) 0.0139(8) -0.0008(7) 0.0013(6) 0.0021(7)
C7 0.0227(8) 0.0183(9) 0.0136(8) -0.0005(6) 0.0068(6) -0.0017(7)
C8 0.0157(8) 0.0180(8) 0.0178(8) -0.0005(7) 0.0062(6) -0.0012(6)
C9 0.0155(8) 0.0128(8) 0.0142(8) 0.0001(6) 0.0021(6) -0.0008(6)
C10 0.0155(8) 0.0136(8) 0.0161(8) -0.0015(6) 0.0077(7) -0.0007(6)
N1 0.0159(7) 0.0170(7) 0.0121(6) -0.0009(5) 0.0019(5) 0.0025(5)
N2 0.0148(6) 0.0183(7) 0.0119(6) -0.0016(5) 0.0023(5) 0.0015(5)
N3 0.0196(7) 0.0225(8) 0.0142(7) 0.0012(6) 0.0042(5) 0.0034(6)
N4 0.0173(7) 0.0202(8) 0.0187(7) 0.0013(6) 0.0040(6) 0.0022(6)
O1 0.0221(6) 0.0374(8) 0.0173(6) -0.0042(5) 0.0015(5) -0.0027(6)
O2 0.0292(7) 0.0481(9) 0.0158(6) 0.0001(6) 0.0117(5) -0.0020(6)
C11 0.0106(7) 0.0170(8) 0.0127(7) -0.0012(6) 0.0022(5) -0.0018(6)
C12 0.0154(8) 0.0154(8) 0.0177(8) 0.0034(7) 0.0033(6) -0.0013(6)
C13 0.0152(8) 0.0118(8) 0.0188(8) -0.0004(6) 0.0039(6) 0.0003(6)
C14 0.0131(7) 0.0152(8) 0.0139(8) 0.0000(6) 0.0049(6) 0.0027(6)
C15 0.0171(8) 0.0167(8) 0.0166(8) -0.0030(7) 0.0046(6) -0.0034(6)
C16 0.0205(8) 0.0205(9) 0.0141(8) -0.0053(7) 0.0040(6) -0.0013(7)
C17 0.0199(8) 0.0215(9) 0.0133(8) -0.0008(7) 0.0073(6) 0.0006(7)
C18 0.0153(8) 0.0156(8) 0.0175(8) -0.0011(7) 0.0054(6) -0.0003(6)
C19 0.0135(7) 0.0138(8) 0.0139(8) -0.0018(6) 0.0040(6) 0.0025(6)
C20 0.0141(7) 0.0131(8) 0.0159(8) 0.0029(6) 0.0064(6) 0.0005(6)
N5 0.0134(6) 0.0154(7) 0.0123(6) -0.0016(5) 0.0040(5) -0.0004(5)
N6 0.0142(6) 0.0137(7) 0.0118(6) -0.0009(5) 0.0044(5) -0.0003(5)
N7 0.0149(7) 0.0206(8) 0.0133(7) -0.0002(6) 0.0022(5) -0.0022(5)
N8 0.0197(7) 0.0187(7) 0.0165(7) -0.0011(6) 0.0050(6) -0.0036(6)
O3 0.0319(7) 0.0178(7) 0.0207(6) -0.0034(5) 0.0084(5) 0.0026(5)
O4 0.0389(7) 0.0271(7) 0.0133(6) 0.0031(5) 0.0068(5) -0.0045(6)

loop_
_atom_type_symbol
_atom_type_description
_atom_type_scat_dispersion_real
_atom_type_scat_dispersion_imag
_atom_type_scat_source
C C 0.0181 0.0091 'International Tables Vol C Tables 4.2.6.8 and 6.1.1.4'
H H 0.0000 0.0000 'International Tables Vol C Tables 4.2.6.8 and 6.1.1.4'
N N 0.0311 0.0180 'International Tables Vol C Tables 4.2.6.8 and 6.1.1.4'
O O 0.0492 0.0322 'International Tables Vol C Tables 4.2.6.8 and 6.1.1.4'

loop_
_geom_angle_atom_site_label_1
_geom_angle_atom_site_label_2
_geom_angle_atom_site_label_3
_geom_angle
N1 C1 C2 114.88(15)
N1 C1 N3 119.21(14)
C2 C1 N3 125.90(14)
C3 C2 C1 103.15(14)
C3 C2 H2 128.4
C1 C2 H2 128.4
N2 C3 C2 106.98(14)
N2 C3 H3 126.5
C2 C3 H3 126.5
C5 C4 C9 120.22(15)
C5 C4 N2 118.60(14)
C9 C4 N2 121.15(14)
C4 C5 C6 119.89(15)
C4 C5 H5 120.1
C6 C5 H5 120.1
C7 C6 C5 120.42(15)
C7 C6 H6 119.8
C5 C6 H6 119.8
C6 C7 C8 119.99(15)
C6 C7 H7 120.0
C8 C7 H7 120.0
C7 C8 C9 120.19(15)
C7 C8 H8 119.9
C9 C8 H8 119.9
C8 C9 C4 119.28(15)
C8 C9 C10 118.66(15)
C4 C9 C10 122.06(14)
N4 C10 C9 176.88(17)
C1 N1 N2 102.02(13)
N1 N2 C3 112.96(13)
N1 N2 C4 120.73(13)
C3 N2 C4 126.26(13)
O1 N3 O2 124.54(14)
O1 N3 C1 119.28(13)
O2 N3 C1 116.18(14)
N5 C11 C12 114.64(14)
N5 C11 N7 119.18(14)
C12 C11 N7 126.18(14)
C13 C12 C11 103.13(14)
C13 C12 H12 128.4
C11 C12 H12 128.4
N6 C13 C12 107.18(14)
N6 C13 H13 126.4
C12 C13 H13 126.4
C15 C14 C19 120.65(15)
C15 C14 N6 119.08(14)
C19 C14 N6 120.26(14)
C14 C15 C16 119.30(15)
C14 C15 H15 120.3
C16 C15 H15 120.3
C15 C16 C17 120.73(15)
C15 C16 H16 119.6
C17 C16 H16 119.6
C18 C17 C16 119.93(15)
C18 C17 H17 120.0
C16 C17 H17 120.0
C17 C18 C19 119.97(15)
C17 C18 H18 120.0
C19 C18 H18 120.0
C18 C19 C14 119.41(14)
C18 C19 C20 118.28(14)
C14 C19 C20 122.26(14)
N8 C20 C19 176.28(17)
C11 N5 N6 102.34(13)
N5 N6 C13 112.71(13)
N5 N6 C14 120.22(13)
C13 N6 C14 127.02(13)
O3 N7 O4 124.64(14)
O3 N7 C11 119.09(13)
O4 N7 C11 116.27(14)

loop_
_geom_bond_atom_site_label_1
_geom_bond_atom_site_label_2
_geom_bond_distance
C1 N1 1.327(2)
C1 C2 1.393(2)
C1 N3 1.451(2)
C2 C3 1.367(2)
C2 H2 0.9500
C3 N2 1.365(2)
C3 H3 0.9500
C4 C5 1.381(2)
C4 C9 1.403(2)
C4 N2 1.423(2)
C5 C6 1.392(2)
C5 H5 0.9500
C6 C7 1.383(2)
C6 H6 0.9500
C7 C8 1.387(2)
C7 H7 0.9500
C8 C9 1.397(2)
C8 H8 0.9500
C9 C10 1.441(2)
C10 N4 1.148(2)
N1 N2 1.3530(18)
N3 O1 1.2250(19)
N3 O2 1.2294(18)
C11 N5 1.326(2)
C11 C12 1.393(2)
C11 N7 1.449(2)
C12 C13 1.368(2)
C12 H12 0.9500
C13 N6 1.362(2)
C13 H13 0.9500
C14 C15 1.384(2)
C14 C19 1.399(2)
C14 N6 1.425(2)
C15 C16 1.389(2)
C15 H15 0.9500
C16 C17 1.390(2)
C16 H16 0.9500
C17 C18 1.386(2)
C17 H17 0.9500
C18 C19 1.398(2)
C18 H18 0.9500
C19 C20 1.440(2)
C20 N8 1.149(2)
N5 N6 1.3527(18)
N7 O3 1.2274(18)
N7 O4 1.2299(18)

loop_
_geom_torsion_atom_site_label_1
_geom_torsion_atom_site_label_2
_geom_torsion_atom_site_label_3
_geom_torsion_atom_site_label_4
_geom_torsion
N1 C1 C2 C3 0.2(2)
N3 C1 C2 C3 -179.76(15)
C1 C2 C3 N2 0.07(18)
C9 C4 C5 C6 0.1(3)
N2 C4 C5 C6 -177.78(15)
C4 C5 C6 C7 -0.3(3)
C5 C6 C7 C8 0.4(3)
C6 C7 C8 C9 -0.4(3)
C7 C8 C9 C4 0.2(2)
C7 C8 C9 C10 179.17(15)
C5 C4 C9 C8 -0.1(2)
N2 C4 C9 C8 177.75(15)
C5 C4 C9 C10 -179.01(16)
N2 C4 C9 C10 -1.2(2)
C2 C1 N1 N2 -0.39(18)
N3 C1 N1 N2 179.58(13)
C1 N1 N2 C3 0.43(18)
C1 N1 N2 C4 178.04(14)
C2 C3 N2 N1 -0.32(19)
C2 C3 N2 C4 -177.77(15)
C5 C4 N2 N1 -136.21(16)
C9 C4 N2 N1 45.9(2)
C5 C4 N2 C3 41.1(2)
C9 C4 N2 C3 -136.81(17)
N1 C1 N3 O1 -1.0(2)
C2 C1 N3 O1 178.98(16)
N1 C1 N3 O2 179.56(15)
C2 C1 N3 O2 -0.5(2)
N5 C11 C12 C13 -0.11(19)
N7 C11 C12 C13 -179.70(14)
C11 C12 C13 N6 -0.18(17)
C19 C14 C15 C16 0.3(2)
N6 C14 C15 C16 179.22(14)
C14 C15 C16 C17 0.6(2)
C15 C16 C17 C18 -0.8(2)
C16 C17 C18 C19 0.1(2)
C17 C18 C19 C14 0.7(2)
C17 C18 C19 C20 -176.65(14)
C15 C14 C19 C18 -1.0(2)
N6 C14 C19 C18 -179.86(14)
C15 C14 C19 C20 176.32(15)
N6 C14 C19 C20 -2.6(2)
C12 C11 N5 N6 0.35(17)
N7 C11 N5 N6 179.97(12)
C11 N5 N6 C13 -0.46(16)
C11 N5 N6 C14 177.15(13)
C12 C13 N6 N5 0.42(18)
C12 C13 N6 C14 -177.00(14)
C15 C14 N6 N5 140.05(15)
C19 C14 N6 N5 -41.1(2)
C15 C14 N6 C13 -42.7(2)
C19 C14 N6 C13 136.19(16)
N5 C11 N7 O3 -2.6(2)
C12 C11 N7 O3 177.02(15)
N5 C11 N7 O4 177.43(14)
C12 C11 N7 O4 -3.0(2)
